data_8100579
loop_
_publ_author_name
'Rajeswaran, Manju'
'Gysling, Henry J.'

_publ_section_title
;
Crystal structure of trans-dichlorobis(dimesityltelluride)palladium
(II), C~72~H~88~Cl~4~Pd~2~Te~4~
;
_journal_issue 1
_journal_name_full 'Zeitschrift f\"ur Kristallographie - New Crystal Structures'
_journal_page_first 151
_journal_page_last 153
_journal_volume 217
_journal_year 2002
_chemical_formula_moiety 'C36 H44 Cl2 Pd Te2'
_chemical_formula_structural 'C72 H88 Cl4 Pd2 Te4'
_chemical_formula_sum 'C72 H88 Cl4 Pd2 Te4'
_chemical_formula_weight 1818.42
_chemical_melting_point 460.15
_chemical_name_common trans-[PdCl2[Te(Mesityl)2]2]
_space_group_IT_number 2
_symmetry_cell_setting triclinic
_symmetry_space_group_name_Hall '-P 1'
_symmetry_space_group_name_H-M 'P -1'
_cell_angle_alpha 83.85(3)
_cell_angle_beta 83.53(3)
_cell_angle_gamma 86.22(3)
_cell_formula_units_Z 2
_cell_length_a 12.070(2)
_cell_length_b 15.905(3)
_cell_length_c 18.777(4)
_cell_measurement_temperature 150(2)
_cell_volume 3555.8(12)
_diffrn_ambient_temperature 150(2)
_exptl_crystal_density_diffrn 1.698
_cod_depositor_comments
;
The following automatic conversions were performed:
'_symmetry_cell_setting' value 'Triclinic' changed to 'triclinic'
according to '/home/saulius/struct/CIF-dictionaries/cif_core.dic'
dictionary named 'cif_core.dic' version 2.4.1 from 2010-06-29.

Automatic conversion script
Id: cif_fix_enum 1527 2010-12-29 10:47:43Z saulius 

The following automatic conversions were performed:

'_chemical_melting_point' value '187C' was changed to '460.15' - it
was converted from degrees Celsius(C) to Kelvins(K).

Automatic conversion script
Id: cif_fix_values 1646 2011-03-28 12:23:43Z adriana 
;
_cod_database_code 8100579

loop_
_symmetry_equiv_pos_as_xyz
'x, y, z'
'-x, -y, -z'

loop_
_atom_site_label
_atom_site_type_symbol
_atom_site_fract_x
_atom_site_fract_y
_atom_site_fract_z
_atom_site_U_iso_or_equiv
_atom_site_adp_type
_atom_site_occupancy
_atom_site_symmetry_multiplicity
_atom_site_calc_flag
_atom_site_refinement_flags
_atom_site_disorder_assembly
_atom_site_disorder_group
Pd1 Pd 0.73020(5) 0.52763(4) 0.23845(4) 0.01864(17) Uani 1 2 d . . .
Pd2 Pd 0.18607(6) 0.04684(4) 0.22995(4) 0.02442(18) Uani 1 2 d . . .
Te1 Te 0.80028(5) 0.45721(3) 0.12194(3) 0.01867(15) Uani 1 2 d . . .
Te2 Te 0.61946(5) 0.59643(3) 0.34549(3) 0.01940(15) Uani 1 2 d . . .
Te3 Te 0.15123(5) -0.06102(4) 0.14354(3) 0.02214(16) Uani 1 2 d . . .
Te4 Te 0.19290(5) 0.17825(4) 0.29844(3) 0.02265(16) Uani 1 2 d . . .
Cl1 Cl 0.8161(2) 0.64599(15) 0.18280(13) 0.0350(6) Uani 1 2 d . . .
Cl2 Cl 0.6247(2) 0.41712(14) 0.28823(14) 0.0364(6) Uani 1 2 d . . .
Cl3 Cl 0.3373(2) -0.02397(15) 0.27403(14) 0.0365(6) Uani 1 2 d . . .
Cl4 Cl 0.0292(2) 0.11737(17) 0.18676(15) 0.0443(7) Uani 1 2 d . . .
C1 C 0.9759(7) 0.4237(5) 0.1072(5) 0.022(2) Uani 1 2 d . . .
C2 C 1.0506(7) 0.4389(6) 0.1573(5) 0.025(2) Uani 1 2 d . . .
C3 C 1.1652(8) 0.4208(6) 0.1385(5) 0.029(2) Uani 1 2 d . . .
H3 H 1.2160 0.4310 0.1699 0.035 Uiso 1 2 calc R . .
C4 C 1.2041(8) 0.3882(6) 0.0746(6) 0.032(2) Uani 1 2 d . . .
C5 C 1.1284(8) 0.3699(6) 0.0273(5) 0.032(2) Uani 1 2 d . . .
H5 H 1.1552 0.3453 -0.0144 0.038 Uiso 1 2 calc R . .
C6 C 1.0124(7) 0.3883(5) 0.0422(5) 0.022(2) Uani 1 2 d . . .
C7 C 1.0161(8) 0.4725(7) 0.2277(5) 0.042(3) Uani 1 2 d . . .
H7A H 0.9908 0.5309 0.2198 0.062 Uiso 1 2 calc R . .
H7B H 1.0785 0.4678 0.2556 0.062 Uiso 1 2 calc R . .
H7C H 0.9566 0.4405 0.2532 0.062 Uiso 1 2 calc R . .
C8 C 1.3297(8) 0.3711(7) 0.0551(6) 0.047(3) Uani 1 2 d . . .
H8A H 1.3629 0.4231 0.0358 0.071 Uiso 1 2 calc R . .
H8B H 1.3415 0.3312 0.0197 0.071 Uiso 1 2 calc R . .
H8C H 1.3634 0.3484 0.0975 0.071 Uiso 1 2 calc R . .
C9 C 0.9354(8) 0.3715(6) -0.0126(5) 0.030(2) Uani 1 2 d . . .
H9A H 0.8845 0.3295 0.0085 0.045 Uiso 1 2 calc R . .
H9B H 0.9790 0.3512 -0.0540 0.045 Uiso 1 2 calc R . .
H9C H 0.8941 0.4229 -0.0271 0.045 Uiso 1 2 calc R . .
C10 C 0.7408(7) 0.3326(6) 0.1329(5) 0.024(2) Uani 1 2 d . . .
C11 C 0.7753(8) 0.2688(6) 0.1850(5) 0.027(2) Uani 1 2 d . . .
C12 C 0.7285(8) 0.1899(6) 0.1887(6) 0.035(3) Uani 1 2 d . . .
H12 H 0.7497 0.1465 0.2225 0.042 Uiso 1 2 calc R . .
C13 C 0.6501(8) 0.1753(6) 0.1423(6) 0.034(3) Uani 1 2 d . . .
C14 C 0.6208(8) 0.2383(6) 0.0919(5) 0.030(2) Uani 1 2 d . . .
H14 H 0.5700 0.2277 0.0607 0.036 Uiso 1 2 calc R . .
C15 C 0.6637(7) 0.3177(6) 0.0852(5) 0.024(2) Uani 1 2 d . . .
C16 C 0.8566(8) 0.2818(6) 0.2384(5) 0.028(2) Uani 1 2 d . . .
H16A H 0.8591 0.2332 0.2734 0.043 Uiso 1 2 calc R . .
H16B H 0.8325 0.3313 0.2623 0.043 Uiso 1 2 calc R . .
H16C H 0.9297 0.2891 0.2133 0.043 Uiso 1 2 calc R . .
C17 C 0.5948(9) 0.0898(6) 0.1492(7) 0.048(3) Uani 1 2 d . . .
H17A H 0.5276 0.0922 0.1817 0.072 Uiso 1 2 calc R . .
H17B H 0.6453 0.0456 0.1674 0.072 Uiso 1 2 calc R . .
H17C H 0.5771 0.0784 0.1027 0.072 Uiso 1 2 calc R . .
C18 C 0.6247(8) 0.3864(6) 0.0293(5) 0.034(2) Uani 1 2 d . . .
H18A H 0.5941 0.4348 0.0527 0.051 Uiso 1 2 calc R . .
H18B H 0.5684 0.3653 0.0047 0.051 Uiso 1 2 calc R . .
H18C H 0.6869 0.4025 -0.0049 0.051 Uiso 1 2 calc R . .
C19 C 0.6555(7) 0.7253(5) 0.3473(5) 0.021(2) Uani 1 2 d . . .
C20 C 0.5652(7) 0.7849(5) 0.3379(5) 0.023(2) Uani 1 2 d . . .
C21 C 0.5846(7) 0.8694(5) 0.3418(5) 0.024(2) Uani 1 2 d . . .
H21 H 0.5258 0.9095 0.3364 0.029 Uiso 1 2 calc R . .
C22 C 0.6887(8) 0.8972(5) 0.3535(5) 0.025(2) Uani 1 2 d . . .
C23 C 0.7741(8) 0.8363(6) 0.3617(5) 0.025(2) Uani 1 2 d . . .
H23 H 0.8434 0.8533 0.3700 0.030 Uiso 1 2 calc R . .
C24 C 0.7616(7) 0.7499(5) 0.3580(4) 0.022(2) Uani 1 2 d . . .
C25 C 0.4487(7) 0.7605(6) 0.3256(5) 0.028(2) Uani 1 2 d . . .
H25A H 0.4535 0.7324 0.2826 0.042 Uiso 1 2 calc R . .
H25B H 0.4002 0.8107 0.3207 0.042 Uiso 1 2 calc R . .
H25C H 0.4193 0.7233 0.3660 0.042 Uiso 1 2 calc R . .
C26 C 0.7074(9) 0.9897(6) 0.3529(6) 0.040(3) Uani 1 2 d . . .
H26A H 0.7498 0.9979 0.3916 0.060 Uiso 1 2 calc R . .
H26B H 0.6366 1.0209 0.3588 0.060 Uiso 1 2 calc R . .
H26C H 0.7476 1.0096 0.3078 0.060 Uiso 1 2 calc R . .
C27 C 0.8624(7) 0.6897(5) 0.3635(5) 0.026(2) Uani 1 2 d . . .
H27A H 0.8527 0.6533 0.4077 0.039 Uiso 1 2 calc R . .
H27B H 0.9276 0.7213 0.3629 0.039 Uiso 1 2 calc R . .
H27C H 0.8712 0.6562 0.3235 0.039 Uiso 1 2 calc R . .
C28 C 0.6712(7) 0.5464(5) 0.4482(5) 0.022(2) Uani 1 2 d . . .
C29 C 0.7655(8) 0.4878(6) 0.4563(5) 0.027(2) Uani 1 2 d . . .
C30 C 0.7857(8) 0.4574(6) 0.5256(5) 0.031(2) Uani 1 2 d . . .
H30 H 0.8461 0.4190 0.5319 0.037 Uiso 1 2 calc R . .
C31 C 0.7206(9) 0.4815(6) 0.5857(5) 0.030(2) Uani 1 2 d . . .
C32 C 0.6276(8) 0.5407(6) 0.5752(5) 0.025(2) Uani 1 2 d . . .
H32 H 0.5828 0.5578 0.6152 0.031 Uiso 1 2 calc R . .
C33 C 0.6026(8) 0.5728(6) 0.5076(5) 0.024(2) Uani 1 2 d . . .
C34 C 0.8448(9) 0.4564(7) 0.3948(5) 0.039(3) Uani 1 2 d . . .
H34A H 0.9116 0.4311 0.4132 0.059 Uiso 1 2 calc R . .
H34B H 0.8633 0.5032 0.3598 0.059 Uiso 1 2 calc R . .
H34C H 0.8094 0.4151 0.3727 0.059 Uiso 1 2 calc R . .
C35 C 0.7460(10) 0.4449(7) 0.6602(5) 0.045(3) Uani 1 2 d . . .
H35A H 0.8254 0.4399 0.6619 0.067 Uiso 1 2 calc R . .
H35B H 0.7161 0.3900 0.6711 0.067 Uiso 1 2 calc R . .
H35C H 0.7127 0.4817 0.6950 0.067 Uiso 1 2 calc R . .
C36 C 0.5033(8) 0.6329(6) 0.5026(5) 0.027(2) Uani 1 2 d . . .
H36A H 0.5273 0.6889 0.4869 0.041 Uiso 1 2 calc R . .
H36B H 0.4609 0.6328 0.5490 0.041 Uiso 1 2 calc R . .
H36C H 0.4577 0.6157 0.4686 0.041 Uiso 1 2 calc R . .
C37 C 0.2685(7) -0.1688(5) 0.1434(5) 0.022(2) Uani 1 2 d . . .
C38 C 0.3828(8) -0.1601(6) 0.1188(5) 0.031(2) Uani 1 2 d . . .
C39 C 0.4513(9) -0.2377(6) 0.1200(5) 0.035(2) Uani 1 2 d . . .
H39 H 0.5270 -0.2356 0.1043 0.042 Uiso 1 2 calc R . .
C40 C 0.4068(9) -0.3172(6) 0.1445(5) 0.035(3) Uani 1 2 d . . .
C41 C 0.2930(9) -0.3193(6) 0.1668(5) 0.032(2) Uani 1 2 d . . .
H41 H 0.2634 -0.3716 0.1819 0.038 Uiso 1 2 calc R . .
C42 C 0.2211(8) -0.2469(6) 0.1678(5) 0.026(2) Uani 1 2 d . . .
C43 C 0.4367(8) -0.0782(6) 0.0907(6) 0.038(3) Uani 1 2 d . . .
H43A H 0.4062 -0.0550 0.0472 0.057 Uiso 1 2 calc R . .
H43B H 0.5158 -0.0890 0.0807 0.057 Uiso 1 2 calc R . .
H43C H 0.4223 -0.0386 0.1262 0.057 Uiso 1 2 calc R . .
C44 C 0.4854(10) -0.3992(7) 0.1464(6) 0.051(3) Uani 1 2 d . . .
H44A H 0.4933 -0.4201 0.1956 0.076 Uiso 1 2 calc R . .
H44B H 0.5573 -0.3864 0.1218 0.076 Uiso 1 2 calc R . .
H44C H 0.4539 -0.4414 0.1231 0.076 Uiso 1 2 calc R . .
C45 C 0.1008(9) -0.2567(6) 0.1953(6) 0.043(3) Uani 1 2 d . . .
H45A H 0.0778 -0.2164 0.2293 0.064 Uiso 1 2 calc R . .
H45B H 0.0915 -0.3130 0.2184 0.064 Uiso 1 2 calc R . .
H45C H 0.0560 -0.2470 0.1558 0.064 Uiso 1 2 calc R . .
C46 C 0.1850(7) -0.0003(5) 0.0363(5) 0.023(2) Uani 1 2 d . . .
C47 C 0.1451(7) -0.0441(5) -0.0178(5) 0.022(2) Uani 1 2 d . . .
C48 C 0.1488(8) -0.0044(6) -0.0867(5) 0.028(2) Uani 1 2 d . . .
H48 H 0.1228 -0.0317 -0.1224 0.034 Uiso 1 2 calc R . .
C49 C 0.1909(7) 0.0763(6) -0.1046(5) 0.028(2) Uani 1 2 d . . .
C50 C 0.2326(8) 0.1148(6) -0.0512(5) 0.030(2) Uani 1 2 d . . .
H50 H 0.2623 0.1675 -0.0634 0.035 Uiso 1 2 calc R . .
C51 C 0.2322(8) 0.0795(6) 0.0183(5) 0.026(2) Uani 1 2 d . . .
C52 C 0.0959(8) -0.1330(6) -0.0033(5) 0.028(2) Uani 1 2 d . . .
H52A H 0.0265 -0.1294 0.0270 0.042 Uiso 1 2 calc R . .
H52B H 0.1476 -0.1720 0.0201 0.042 Uiso 1 2 calc R . .
H52C H 0.0832 -0.1525 -0.0482 0.042 Uiso 1 2 calc R . .
C53 C 0.1917(9) 0.1175(6) -0.1802(5) 0.040(3) Uani 1 2 d . . .
H53A H 0.1639 0.1754 -0.1794 0.060 Uiso 1 2 calc R . .
H53B H 0.1451 0.0879 -0.2062 0.060 Uiso 1 2 calc R . .
H53C H 0.2667 0.1157 -0.2036 0.060 Uiso 1 2 calc R . .
C54 C 0.2836(9) 0.1269(6) 0.0684(5) 0.035(3) Uani 1 2 d . . .
H54A H 0.3413 0.1600 0.0421 0.053 Uiso 1 2 calc R . .
H54B H 0.3152 0.0877 0.1042 0.053 Uiso 1 2 calc R . .
H54C H 0.2277 0.1636 0.0915 0.053 Uiso 1 2 calc R . .
C55 C 0.0752(7) 0.1769(6) 0.3911(5) 0.023(2) Uani 1 2 d . . .
C56 C 0.0036(8) 0.1126(6) 0.4130(5) 0.028(2) Uani 1 2 d . . .
C57 C -0.0697(8) 0.1189(6) 0.4755(6) 0.034(2) Uani 1 2 d . . .
H57 H -0.1170 0.0752 0.4907 0.041 Uiso 1 2 calc R . .
C58 C -0.0752(8) 0.1888(7) 0.5167(6) 0.037(3) Uani 1 2 d . . .
C59 C -0.0035(8) 0.2526(6) 0.4912(6) 0.033(2) Uani 1 2 d . . .
H59 H -0.0057 0.2998 0.5167 0.039 Uiso 1 2 calc R . .
C60 C 0.0713(8) 0.2496(6) 0.4295(5) 0.025(2) Uani 1 2 d . . .
C61 C -0.0005(8) 0.0339(6) 0.3746(6) 0.038(3) Uani 1 2 d . . .
H61A H -0.0277 0.0494 0.3286 0.057 Uiso 1 2 calc R . .
H61B H -0.0494 -0.0049 0.4031 0.057 Uiso 1 2 calc R . .
H61C H 0.0732 0.0073 0.3677 0.057 Uiso 1 2 calc R . .
C62 C -0.1555(9) 0.1937(8) 0.5897(6) 0.051(3) Uani 1 2 d . . .
H62A H -0.2101 0.1518 0.5932 0.077 Uiso 1 2 calc R . .
H62B H -0.1925 0.2490 0.5900 0.077 Uiso 1 2 calc R . .
H62C H -0.1122 0.1832 0.6299 0.077 Uiso 1 2 calc R . .
C63 C 0.1472(9) 0.3198(6) 0.4070(6) 0.037(3) Uani 1 2 d . . .
H63A H 0.1282 0.3646 0.4374 0.055 Uiso 1 2 calc R . .
H63B H 0.1395 0.3409 0.3579 0.055 Uiso 1 2 calc R . .
H63C H 0.2230 0.2992 0.4113 0.055 Uiso 1 2 calc R . .
C64 C 0.3432(8) 0.1697(5) 0.3506(5) 0.023(2) Uani 1 2 d . . .
C65 C 0.3578(7) 0.1196(5) 0.4145(5) 0.021(2) Uani 1 2 d . . .
C66 C 0.4550(8) 0.1232(6) 0.4441(5) 0.029(2) Uani 1 2 d . . .
H66 H 0.4652 0.0901 0.4871 0.034 Uiso 1 2 calc R . .
C67 C 0.5391(8) 0.1742(6) 0.4127(6) 0.032(2) Uani 1 2 d . . .
C68 C 0.5243(8) 0.2210(6) 0.3480(6) 0.034(2) Uani 1 2 d . . .
H68 H 0.5815 0.2538 0.3252 0.041 Uiso 1 2 calc R . .
C69 C 0.4260(7) 0.2203(5) 0.3158(5) 0.023(2) Uani 1 2 d . . .
C70 C 0.2751(8) 0.0601(6) 0.4502(5) 0.035(2) Uani 1 2 d . . .
H70A H 0.2189 0.0901 0.4796 0.053 Uiso 1 2 calc R . .
H70B H 0.3117 0.0163 0.4797 0.053 Uiso 1 2 calc R . .
H70C H 0.2407 0.0354 0.4143 0.053 Uiso 1 2 calc R . .
C71 C 0.6470(8) 0.1807(6) 0.4437(6) 0.044(3) Uani 1 2 d . . .
H71A H 0.7048 0.1470 0.4189 0.066 Uiso 1 2 calc R . .
H71B H 0.6387 0.1606 0.4939 0.066 Uiso 1 2 calc R . .
H71C H 0.6667 0.2388 0.4379 0.066 Uiso 1 2 calc R . .
C72 C 0.4155(9) 0.2760(6) 0.2463(5) 0.038(3) Uani 1 2 d . . .
H72A H 0.4075 0.2414 0.2085 0.057 Uiso 1 2 calc R . .
H72B H 0.4812 0.3076 0.2340 0.057 Uiso 1 2 calc R . .
H72C H 0.3512 0.3144 0.2522 0.057 Uiso 1 2 calc R . .

loop_
_atom_site_aniso_label
_atom_site_aniso_U_11
_atom_site_aniso_U_22
_atom_site_aniso_U_33
_atom_site_aniso_U_23
_atom_site_aniso_U_13
_atom_site_aniso_U_12
Pd1 0.0211(4) 0.0165(3) 0.0179(4) -0.0039(3) 0.0017(3) -0.0009(3)
Pd2 0.0239(4) 0.0260(4) 0.0251(4) -0.0090(3) -0.0086(3) 0.0057(3)
Te1 0.0187(3) 0.0198(3) 0.0176(3) -0.0050(2) 0.0005(2) -0.0011(2)
Te2 0.0219(3) 0.0181(3) 0.0177(3) -0.0041(2) 0.0009(2) 0.0011(2)
Te3 0.0232(3) 0.0213(3) 0.0226(3) -0.0059(2) -0.0026(3) 0.0006(2)
Te4 0.0237(3) 0.0244(3) 0.0211(3) -0.0053(3) -0.0059(3) 0.0001(2)
Cl1 0.0506(16) 0.0261(13) 0.0281(14) -0.0057(10) 0.0078(12) -0.0162(11)
Cl2 0.0432(15) 0.0214(12) 0.0408(15) -0.0066(11) 0.0197(12) -0.0082(11)
Cl3 0.0350(14) 0.0325(14) 0.0444(16) -0.0075(11) -0.0188(12) 0.0114(11)
Cl4 0.0414(16) 0.0445(16) 0.0541(18) -0.0267(13) -0.0299(14) 0.0224(12)
C1 0.014(4) 0.020(5) 0.029(5) -0.001(4) 0.002(4) -0.002(4)
C2 0.020(5) 0.031(5) 0.023(5) -0.003(4) 0.000(4) -0.002(4)
C3 0.026(5) 0.037(6) 0.025(5) 0.001(4) -0.007(4) -0.006(4)
C4 0.022(5) 0.031(6) 0.038(6) 0.009(5) 0.000(5) 0.000(4)
C5 0.027(5) 0.028(5) 0.034(6) 0.004(4) 0.011(5) 0.006(4)
C6 0.022(5) 0.019(5) 0.021(5) 0.000(4) 0.010(4) -0.004(4)
C7 0.026(6) 0.066(8) 0.037(7) -0.023(6) -0.006(5) 0.000(5)
C8 0.023(6) 0.056(7) 0.057(8) 0.007(6) 0.005(5) 0.006(5)
C9 0.027(5) 0.033(6) 0.031(6) -0.015(5) 0.001(4) -0.002(4)
C10 0.018(5) 0.026(5) 0.028(5) -0.005(4) 0.010(4) -0.008(4)
C11 0.025(5) 0.022(5) 0.033(6) -0.005(4) 0.001(4) 0.000(4)
C12 0.027(5) 0.018(5) 0.055(7) 0.002(5) 0.012(5) 0.003(4)
C13 0.022(5) 0.029(6) 0.053(7) -0.016(5) 0.007(5) -0.004(4)
C14 0.021(5) 0.037(6) 0.034(6) -0.014(5) -0.004(4) -0.002(4)
C15 0.018(5) 0.036(6) 0.020(5) -0.011(4) 0.001(4) -0.008(4)
C16 0.029(5) 0.028(5) 0.028(6) -0.005(4) -0.006(4) 0.007(4)
C17 0.042(7) 0.019(5) 0.084(9) -0.013(6) 0.006(6) -0.012(5)
C18 0.029(6) 0.054(7) 0.022(5) -0.007(5) -0.008(4) -0.010(5)
C19 0.027(5) 0.020(5) 0.018(5) -0.004(4) -0.003(4) 0.001(4)
C20 0.026(5) 0.024(5) 0.019(5) -0.004(4) 0.001(4) 0.000(4)
C21 0.024(5) 0.025(5) 0.020(5) -0.001(4) 0.004(4) 0.005(4)
C22 0.033(5) 0.021(5) 0.020(5) -0.001(4) -0.002(4) -0.001(4)
C23 0.023(5) 0.027(5) 0.028(5) -0.003(4) -0.006(4) -0.008(4)
C24 0.027(5) 0.028(5) 0.010(4) 0.000(4) -0.002(4) 0.002(4)
C25 0.021(5) 0.032(5) 0.032(6) -0.007(4) -0.005(4) -0.001(4)
C26 0.054(7) 0.023(5) 0.046(7) -0.010(5) -0.013(6) -0.007(5)
C27 0.027(5) 0.026(5) 0.025(5) -0.002(4) -0.004(4) -0.002(4)
C28 0.024(5) 0.022(5) 0.019(5) -0.001(4) -0.002(4) -0.001(4)
C29 0.035(6) 0.021(5) 0.025(5) -0.006(4) -0.003(4) -0.001(4)
C30 0.037(6) 0.030(5) 0.027(6) -0.005(4) -0.010(5) 0.005(4)
C31 0.044(6) 0.030(6) 0.018(5) -0.002(4) -0.005(5) -0.010(5)
C32 0.031(5) 0.028(5) 0.016(5) 0.001(4) 0.006(4) -0.010(4)
C33 0.029(5) 0.024(5) 0.019(5) -0.003(4) 0.002(4) -0.008(4)
C34 0.047(7) 0.043(6) 0.026(6) -0.006(5) -0.004(5) 0.021(5)
C35 0.061(8) 0.051(7) 0.023(6) 0.001(5) 0.003(5) -0.015(6)
C36 0.031(5) 0.027(5) 0.022(5) -0.010(4) 0.008(4) 0.002(4)
C37 0.024(5) 0.019(5) 0.023(5) -0.001(4) -0.006(4) 0.006(4)
C38 0.032(6) 0.038(6) 0.024(6) -0.007(4) -0.007(5) 0.007(5)
C39 0.030(6) 0.048(7) 0.028(6) -0.009(5) 0.000(5) 0.004(5)
C40 0.048(7) 0.039(6) 0.019(5) -0.007(5) -0.007(5) 0.013(5)
C41 0.056(7) 0.021(5) 0.020(5) 0.002(4) -0.015(5) -0.002(5)
C42 0.029(5) 0.029(5) 0.019(5) 0.000(4) -0.005(4) 0.006(4)
C43 0.032(6) 0.031(6) 0.053(7) -0.008(5) -0.004(5) -0.006(5)
C44 0.065(8) 0.049(7) 0.034(7) 0.000(5) -0.013(6) 0.027(6)
C45 0.041(7) 0.026(6) 0.056(8) 0.014(5) 0.000(6) -0.007(5)
C46 0.022(5) 0.024(5) 0.024(5) -0.006(4) -0.004(4) 0.001(4)
C47 0.019(5) 0.019(5) 0.026(5) -0.002(4) -0.003(4) 0.007(4)
C48 0.025(5) 0.034(6) 0.025(5) -0.004(4) -0.003(4) 0.010(4)
C49 0.020(5) 0.029(5) 0.029(6) 0.005(4) 0.013(4) 0.007(4)
C50 0.025(5) 0.020(5) 0.043(6) 0.001(4) -0.002(5) -0.002(4)
C51 0.026(5) 0.027(5) 0.025(5) -0.003(4) -0.003(4) -0.002(4)
C52 0.024(5) 0.034(6) 0.026(5) -0.001(4) -0.005(4) -0.002(4)
C53 0.041(6) 0.038(6) 0.038(7) 0.001(5) 0.009(5) -0.003(5)
C54 0.050(7) 0.020(5) 0.040(6) -0.005(5) -0.013(5) -0.009(5)
C55 0.018(5) 0.026(5) 0.028(5) -0.009(4) -0.004(4) -0.005(4)
C56 0.024(5) 0.038(6) 0.024(5) -0.011(4) -0.010(4) 0.001(4)
C57 0.020(5) 0.038(6) 0.044(7) 0.001(5) -0.004(5) -0.011(4)
C58 0.022(5) 0.044(7) 0.044(7) -0.007(5) -0.010(5) 0.004(5)
C59 0.031(6) 0.030(6) 0.043(7) -0.024(5) -0.012(5) 0.005(4)
C60 0.024(5) 0.024(5) 0.029(6) -0.009(4) -0.010(4) 0.006(4)
C61 0.034(6) 0.036(6) 0.045(7) -0.009(5) -0.002(5) -0.013(5)
C62 0.033(6) 0.066(8) 0.055(8) -0.014(6) 0.002(6) -0.007(6)
C63 0.044(6) 0.022(5) 0.045(7) -0.013(5) 0.005(5) -0.008(5)
C64 0.028(5) 0.021(5) 0.023(5) -0.009(4) -0.006(4) -0.006(4)
C65 0.025(5) 0.019(5) 0.022(5) -0.006(4) -0.003(4) -0.005(4)
C66 0.031(6) 0.033(6) 0.025(5) -0.009(4) -0.008(4) 0.000(4)
C67 0.029(6) 0.028(5) 0.043(7) -0.015(5) -0.015(5) 0.008(4)
C68 0.023(5) 0.022(5) 0.058(7) -0.016(5) 0.004(5) 0.000(4)
C69 0.024(5) 0.019(5) 0.027(5) -0.004(4) -0.006(4) -0.002(4)
C70 0.029(6) 0.046(6) 0.029(6) 0.009(5) -0.006(5) -0.006(5)
C71 0.033(6) 0.034(6) 0.071(9) -0.020(6) -0.020(6) 0.005(5)
C72 0.034(6) 0.037(6) 0.044(7) 0.001(5) -0.004(5) -0.008(5)

loop_
_geom_bond_atom_site_label_1
_geom_bond_atom_site_label_2
_geom_bond_distance
_geom_bond_site_symmetry_2
_geom_bond_publ_flag
Pd1 Cl2 2.293(2) . ?
Pd1 Cl1 2.302(2) . ?
Pd1 Te2 2.5879(12) . ?
Pd1 Te1 2.5960(11) . ?
Pd2 Cl3 2.270(2) . ?
Pd2 Cl4 2.318(2) . ?
Pd2 Te3 2.5686(11) . ?
Pd2 Te4 2.5792(11) . ?
Te1 C10 2.134(9) . ?
Te1 C1 2.145(8) . ?
Te2 C19 2.128(8) . ?
Te2 C28 2.150(8) . ?
Te3 C46 2.146(9) . ?
Te3 C37 2.150(8) . ?
Te4 C55 2.118(9) . ?
Te4 C64 2.147(9) . ?
C1 C6 1.412(12) . ?
C1 C2 1.423(12) . ?
C2 C3 1.408(13) . ?
C2 C7 1.485(13) . ?
C3 C4 1.379(13) . ?
C4 C5 1.407(13) . ?
C4 C8 1.533(13) . ?
C5 C6 1.414(12) . ?
C6 C9 1.518(12) . ?
C10 C11 1.409(13) . ?
C10 C15 1.409(12) . ?
C11 C12 1.402(12) . ?
C11 C16 1.517(12) . ?
C12 C13 1.402(14) . ?
C13 C14 1.361(14) . ?
C13 C17 1.541(12) . ?
C14 C15 1.383(13) . ?
C15 C18 1.523(13) . ?
C19 C24 1.406(12) . ?
C19 C20 1.410(12) . ?
C20 C21 1.389(12) . ?
C20 C25 1.532(12) . ?
C21 C22 1.406(12) . ?
C22 C23 1.378(12) . ?
C22 C26 1.503(12) . ?
C23 C24 1.401(12) . ?
C24 C27 1.503(12) . ?
C28 C33 1.396(12) . ?
C28 C29 1.434(12) . ?
C29 C30 1.380(13) . ?
C29 C34 1.519(13) . ?
C30 C31 1.375(13) . ?
C31 C32 1.434(13) . ?
C31 C35 1.514(13) . ?
C32 C33 1.375(12) . ?
C33 C36 1.487(12) . ?
C37 C42 1.412(12) . ?
C37 C38 1.416(13) . ?
C38 C39 1.439(13) . ?
C38 C43 1.511(13) . ?
C39 C40 1.417(14) . ?
C40 C41 1.391(14) . ?
C40 C44 1.561(13) . ?
C41 C42 1.396(13) . ?
C42 C45 1.497(13) . ?
C46 C51 1.417(12) . ?
C46 C47 1.433(12) . ?
C47 C48 1.376(12) . ?
C47 C52 1.555(12) . ?
C48 C49 1.404(13) . ?
C49 C50 1.386(13) . ?
C49 C53 1.498(13) . ?
C50 C51 1.364(13) . ?
C51 C54 1.478(12) . ?
C55 C56 1.382(13) . ?
C55 C60 1.422(12) . ?
C56 C57 1.395(13) . ?
C56 C61 1.516(13) . ?
C57 C58 1.415(14) . ?
C58 C59 1.388(14) . ?
C58 C62 1.592(15) . ?
C59 C60 1.389(13) . ?
C60 C63 1.487(13) . ?
C64 C69 1.386(12) . ?
C64 C65 1.389(12) . ?
C65 C66 1.360(12) . ?
C65 C70 1.475(12) . ?
C66 C67 1.381(13) . ?
C67 C68 1.378(14) . ?
C67 C71 1.499(13) . ?
C68 C69 1.392(12) . ?
C69 C72 1.508(13) . ?

loop_
_cod_related_entry_id
_cod_related_entry_database
_cod_related_entry_code
1 ChemSpider 30653819
